data_7031458
loop_
_publ_author_name
'Hejda, Martin'
'Ly\<cka, Anton\'in'
'Jambor, Roman'
'R\%u\<zi\<cka, Ale\<s'
'Dost\'al, Libor'

_publ_section_title
;
 From C,N- and N,N-chelated chloroboranes to substituted
 1H-2,1-benzazaboroles and 1H-pyrrolo[1,2-c][1,3,2]diazaborolidines: a
 straightforward route to five-membered rings containing the B-N or N-B-N
 moiety.
;
_journal_issue 33
_journal_name_full 'Dalton transactions (Cambridge, England : 2003)'
_journal_page_first 12678
_journal_page_last 12688
_journal_paper_doi 10.1039/c4dt01445f
_journal_volume 43
_journal_year 2014
_chemical_formula_moiety 'C29 H31 B N2'
_chemical_formula_sum 'C29 H31 B N2'
_chemical_formula_weight 418.37
_chemical_name_systematic
; 
 ? 
;
_space_group_IT_number 14
_symmetry_cell_setting monoclinic
_symmetry_space_group_name_Hall '-P 2ybc'
_symmetry_space_group_name_H-M 'P 1 21/c 1'
_atom_sites_solution_hydrogens geom
_atom_sites_solution_primary direct
_atom_sites_solution_secondary difmap
_audit_creation_method SHELXL-97
_cell_angle_alpha 90
_cell_angle_beta 91.314(4)
_cell_angle_gamma 90
_cell_formula_units_Z 4
_cell_length_a 16.5759(8)
_cell_length_b 10.0011(11)
_cell_length_c 14.4270(7)
_cell_measurement_reflns_used 23684
_cell_measurement_temperature 150(1)
_cell_measurement_theta_max 27.5
_cell_measurement_theta_min 1
_cell_volume 2391.0(3)
_computing_cell_refinement 'COLLECT and DENZO'
_computing_data_collection 'COLLECT (Hooft, 1998) and DENZO (Otwinowski & Minor, 1997)'
_computing_data_reduction 'COLLECT and DENZO'
_computing_molecular_graphics 'PLATON (Spek, 2003)'
_computing_publication_material 'SHELXL-97 (Sheldrick, 2008)'
_computing_structure_refinement 'SHELXL-97 (Sheldrick, 1997)'
_computing_structure_solution 'SIR92 (Altomare et al., 1994)'
_diffrn_ambient_temperature 150(1)
_diffrn_detector_area_resol_mean 9.091
_diffrn_measured_fraction_theta_full 0.980
_diffrn_measured_fraction_theta_max 0.980
_diffrn_measurement_device_type 'Bruker Nonius KappaCCD area detector'
_diffrn_measurement_method '\f and \w scans to fill the Ewald sphere'
_diffrn_radiation_monochromator graphite
_diffrn_radiation_source 'fine-focus sealed tube'
_diffrn_radiation_type MoK\a
_diffrn_radiation_wavelength 0.71073
_diffrn_reflns_av_R_equivalents 0.0573
_diffrn_reflns_av_sigmaI/netI 0.0358
_diffrn_reflns_limit_h_max 21
_diffrn_reflns_limit_h_min -21
_diffrn_reflns_limit_k_max 12
_diffrn_reflns_limit_k_min -12
_diffrn_reflns_limit_l_max 18
_diffrn_reflns_limit_l_min -17
_diffrn_reflns_number 23632
_diffrn_reflns_theta_full 27.49
_diffrn_reflns_theta_max 27.49
_diffrn_reflns_theta_min 2.75
_diffrn_standards_number 0
_exptl_absorpt_coefficient_mu 0.067
_exptl_absorpt_correction_T_max 0.987
_exptl_absorpt_correction_T_min 0.976
_exptl_absorpt_correction_type integration
_exptl_absorpt_process_details
;
Gaussian integration (Coppens, 1970)
;
_exptl_crystal_colour pink
_exptl_crystal_density_diffrn 1.162
_exptl_crystal_density_method 'not measured'
_exptl_crystal_description block
_exptl_crystal_F_000 896
_exptl_crystal_size_max 0.42
_exptl_crystal_size_mid 0.40
_exptl_crystal_size_min 0.32
_refine_diff_density_max 0.278
_refine_diff_density_min -0.251
_refine_diff_density_rms 0.043
_refine_ls_extinction_method none
_refine_ls_goodness_of_fit_ref 1.113
_refine_ls_hydrogen_treatment constr
_refine_ls_matrix_type full
_refine_ls_number_parameters 289
_refine_ls_number_reflns 5371
_refine_ls_number_restraints 0
_refine_ls_restrained_S_all 1.113
_refine_ls_R_factor_all 0.0738
_refine_ls_R_factor_gt 0.0507
_refine_ls_shift/su_max 0.000
_refine_ls_shift/su_mean 0.000
_refine_ls_structure_factor_coef Fsqd
_refine_ls_weighting_details 'calc w=1/[\s^2^(Fo^2^)+(0.0310P)^2^+1.4361P] where P=(Fo^2^+2Fc^2^)/3'
_refine_ls_weighting_scheme calc
_refine_ls_wR_factor_gt 0.1061
_refine_ls_wR_factor_ref 0.1226
_reflns_number_gt 4207
_reflns_number_total 5371
_reflns_threshold_expression >2sigma(I)
_cod_data_source_file c4dt01445f2.cif
_cod_data_source_block shelxl
_cod_depositor_comments 'Adding full bibliography for 7031456--7031465.cif.'
_cod_original_sg_symbol_H-M 'P 21/c'
_cod_database_code 7031458

loop_
_symmetry_equiv_pos_as_xyz
'x, y, z'
'-x, y+1/2, -z+1/2'
'-x, -y, -z'
'x, -y-1/2, z-1/2'

loop_
_atom_site_label
_atom_site_type_symbol
_atom_site_fract_x
_atom_site_fract_y
_atom_site_fract_z
_atom_site_U_iso_or_equiv
_atom_site_adp_type
_atom_site_occupancy
_atom_site_symmetry_multiplicity
_atom_site_calc_flag
_atom_site_refinement_flags
C7 C 0.25742(9) -0.03405(15) 0.80960(10) 0.0232(3) Uani 1 1 d .
N2 N 0.23130(7) 0.16355(12) 0.90341(8) 0.0195(3) Uani 1 1 d .
C6 C 0.26819(8) 0.03512(14) 0.89366(10) 0.0197(3) Uani 1 1 d .
N1 N 0.20270(7) 0.38696(13) 0.90130(9) 0.0232(3) Uani 1 1 d .
C24 C 0.11857(8) 0.09944(16) 1.00882(10) 0.0229(3) Uani 1 1 d .
C5 C 0.14320(8) 0.17384(15) 0.92213(10) 0.0220(3) Uani 1 1 d .
H5 H 0.1130 0.1366 0.8689 0.026 Uiso 1 1 d R
C18 C 0.35710(9) 0.31987(16) 0.87110(11) 0.0247(3) Uani 1 1 d .
C29 C 0.10367(9) -0.03678(16) 1.00299(12) 0.0286(3) Uani 1 1 d .
H29 H 0.1089 -0.0802 0.9464 0.034 Uiso 1 1 d R
C1 C 0.13186(9) 0.32309(15) 0.92212(10) 0.0219(3) Uani 1 1 d .
C11 C 0.31676(9) -0.01629(16) 0.96630(11) 0.0252(3) Uani 1 1 d .
C28 C 0.08101(10) -0.10916(19) 1.08007(13) 0.0353(4) Uani 1 1 d .
H28 H 0.0717 -0.2006 1.0751 0.042 Uiso 1 1 d R
C10 C 0.35532(10) -0.13791(18) 0.95204(13) 0.0338(4) Uani 1 1 d .
H10 H 0.3886 -0.1731 0.9987 0.041 Uiso 1 1 d R
C8 C 0.29576(10) -0.15671(16) 0.80003(12) 0.0307(4) Uani 1 1 d .
H8 H 0.2881 -0.2055 0.7456 0.037 Uiso 1 1 d R
C3 C 0.10880(10) 0.54286(16) 0.91670(11) 0.0282(3) Uani 1 1 d .
H3 H 0.0829 0.6252 0.9191 0.034 Uiso 1 1 d R
C23 C 0.39201(10) 0.43814(17) 0.90332(12) 0.0308(4) Uani 1 1 d .
H23 H 0.3610 0.4979 0.9368 0.037 Uiso 1 1 d R
B1 B 0.26714(10) 0.28917(18) 0.89089(12) 0.0232(3) Uani 1 1 d .
C4 C 0.18797(10) 0.52268(16) 0.89789(11) 0.0280(3) Uani 1 1 d .
H4 H 0.2256 0.5887 0.8849 0.034 Uiso 1 1 d R
C19 C 0.40633(9) 0.23175(17) 0.82223(11) 0.0287(3) Uani 1 1 d .
H19 H 0.3849 0.1515 0.8003 0.034 Uiso 1 1 d R
C9 C 0.34508(10) -0.20700(17) 0.86997(13) 0.0361(4) Uani 1 1 d .
H9 H 0.3715 -0.2880 0.8617 0.043 Uiso 1 1 d R
C12 C 0.20818(10) 0.02212(18) 0.72809(11) 0.0312(4) Uani 1 1 d .
H12 H 0.1904 0.1121 0.7450 0.037 Uiso 1 1 d R
C20 C 0.48621(10) 0.26209(19) 0.80590(12) 0.0349(4) Uani 1 1 d .
H20 H 0.5180 0.2020 0.7738 0.042 Uiso 1 1 d R
C2 C 0.07269(10) 0.41629(17) 0.93214(11) 0.0283(3) Uani 1 1 d .
H2 H 0.0191 0.4002 0.9464 0.034 Uiso 1 1 d R
C21 C 0.51867(10) 0.3807(2) 0.83721(14) 0.0411(5) Uani 1 1 d .
H21 H 0.5721 0.4017 0.8251 0.049 Uiso 1 1 d R
C15 C 0.32997(10) 0.05680(19) 1.05775(11) 0.0329(4) Uani 1 1 d .
H15 H 0.2951 0.1360 1.0570 0.039 Uiso 1 1 d R
C25 C 0.11001(10) 0.16207(18) 1.09382(11) 0.0321(4) Uani 1 1 d .
H25 H 0.1197 0.2534 1.0993 0.039 Uiso 1 1 d R
C14 C 0.25879(12) 0.0342(2) 0.64104(12) 0.0450(5) Uani 1 1 d .
H14A H 0.3048 0.0899 0.6540 0.054 Uiso 1 1 d R
H14B H 0.2267 0.0731 0.5919 0.054 Uiso 1 1 d R
H14C H 0.2766 -0.0530 0.6226 0.054 Uiso 1 1 d R
C22 C 0.47208(11) 0.46879(19) 0.88651(14) 0.0394(4) Uani 1 1 d .
H22 H 0.4942 0.5484 0.9085 0.047 Uiso 1 1 d R
C17 C 0.41729(11) 0.1042(2) 1.06950(13) 0.0432(5) Uani 1 1 d .
H17A H 0.4527 0.0282 1.0714 0.052 Uiso 1 1 d R
H17B H 0.4232 0.1537 1.1262 0.052 Uiso 1 1 d R
H17C H 0.4308 0.1605 1.0182 0.052 Uiso 1 1 d R
C27 C 0.07259(11) -0.0459(2) 1.16399(13) 0.0395(4) Uani 1 1 d .
H27 H 0.0572 -0.0941 1.2158 0.047 Uiso 1 1 d R
C26 C 0.08714(12) 0.0894(2) 1.17100(12) 0.0405(4) Uani 1 1 d .
H26 H 0.0814 0.1324 1.2276 0.049 Uiso 1 1 d R
C16 C 0.30669(12) -0.0302(2) 1.14010(13) 0.0463(5) Uani 1 1 d .
H16A H 0.2515 -0.0578 1.1325 0.056 Uiso 1 1 d R
H16B H 0.3130 0.0206 1.1963 0.056 Uiso 1 1 d R
H16C H 0.3409 -0.1076 1.1432 0.056 Uiso 1 1 d R
C13 C 0.13350(12) -0.0619(3) 0.70787(16) 0.0551(6) Uani 1 1 d .
H13A H 0.1494 -0.1504 0.6899 0.066 Uiso 1 1 d R
H13B H 0.1024 -0.0215 0.6584 0.066 Uiso 1 1 d R
H13C H 0.1016 -0.0668 0.7624 0.066 Uiso 1 1 d R

loop_
_atom_site_aniso_label
_atom_site_aniso_U_11
_atom_site_aniso_U_22
_atom_site_aniso_U_33
_atom_site_aniso_U_23
_atom_site_aniso_U_13
_atom_site_aniso_U_12
C7 0.0191(7) 0.0244(8) 0.0264(8) -0.0028(6) 0.0030(5) -0.0019(6)
N2 0.0167(6) 0.0223(6) 0.0197(6) -0.0005(5) 0.0011(4) 0.0017(5)
C6 0.0168(6) 0.0185(7) 0.0238(7) 0.0005(6) 0.0028(5) -0.0007(5)
N1 0.0222(6) 0.0214(6) 0.0261(6) 0.0016(5) 0.0023(5) 0.0004(5)
C24 0.0168(7) 0.0277(8) 0.0243(7) 0.0029(6) 0.0009(5) -0.0007(6)
C5 0.0189(7) 0.0240(8) 0.0233(7) -0.0005(6) 0.0021(5) 0.0007(6)
C18 0.0220(7) 0.0259(8) 0.0263(7) 0.0074(6) 0.0018(6) -0.0001(6)
C29 0.0263(8) 0.0283(9) 0.0310(8) 0.0021(7) -0.0009(6) -0.0012(7)
C1 0.0219(7) 0.0248(8) 0.0190(7) 0.0002(6) 0.0021(5) 0.0003(6)
C11 0.0205(7) 0.0289(8) 0.0262(8) 0.0047(6) 0.0022(6) 0.0010(6)
C28 0.0316(9) 0.0323(9) 0.0417(10) 0.0106(8) -0.0045(7) -0.0076(7)
C10 0.0284(8) 0.0343(10) 0.0388(9) 0.0119(7) 0.0037(7) 0.0083(7)
C8 0.0305(8) 0.0229(8) 0.0389(9) -0.0056(7) 0.0089(7) -0.0010(7)
C3 0.0317(8) 0.0242(8) 0.0288(8) -0.0008(6) 0.0033(6) 0.0066(7)
C23 0.0286(8) 0.0282(9) 0.0356(9) 0.0027(7) 0.0006(7) 0.0012(7)
B1 0.0239(8) 0.0238(9) 0.0220(8) 0.0014(7) 0.0014(6) 0.0010(7)
C4 0.0301(8) 0.0213(8) 0.0326(8) 0.0016(6) 0.0026(6) 0.0008(6)
C19 0.0240(8) 0.0321(9) 0.0302(8) 0.0020(7) 0.0041(6) -0.0009(7)
C9 0.0336(9) 0.0219(8) 0.0534(11) 0.0057(8) 0.0135(8) 0.0077(7)
C12 0.0271(8) 0.0396(10) 0.0265(8) -0.0107(7) -0.0044(6) 0.0072(7)
C20 0.0247(8) 0.0440(11) 0.0362(9) 0.0028(8) 0.0064(7) 0.0036(7)
C2 0.0247(8) 0.0300(9) 0.0304(8) -0.0006(7) 0.0055(6) 0.0051(6)
C21 0.0191(8) 0.0529(12) 0.0514(11) 0.0080(9) 0.0021(7) -0.0050(8)
C15 0.0286(8) 0.0452(10) 0.0246(8) 0.0022(7) -0.0048(6) 0.0056(7)
C25 0.0328(9) 0.0346(9) 0.0292(8) -0.0017(7) 0.0023(7) -0.0068(7)
C14 0.0450(11) 0.0659(14) 0.0241(9) -0.0014(8) 0.0002(7) 0.0180(10)
C22 0.0306(9) 0.0368(10) 0.0504(11) 0.0031(8) -0.0059(8) -0.0081(8)
C17 0.0374(10) 0.0580(13) 0.0337(9) 0.0020(9) -0.0092(8) -0.0059(9)
C27 0.0324(9) 0.0519(12) 0.0341(9) 0.0162(8) 0.0006(7) -0.0079(8)
C26 0.0436(10) 0.0538(12) 0.0240(8) 0.0004(8) 0.0039(7) -0.0063(9)
C16 0.0360(10) 0.0749(15) 0.0279(9) 0.0121(9) -0.0008(7) 0.0020(10)
C13 0.0361(10) 0.0752(16) 0.0534(13) -0.0219(11) -0.0109(9) -0.0045(10)

loop_
_atom_type_symbol
_atom_type_description
_atom_type_scat_dispersion_real
_atom_type_scat_dispersion_imag
_atom_type_scat_source
C C 0.0033 0.0016 'International Tables Vol C Tables 4.2.6.8 and 6.1.1.4'
H H 0.0000 0.0000 'International Tables Vol C Tables 4.2.6.8 and 6.1.1.4'
N N 0.0061 0.0033 'International Tables Vol C Tables 4.2.6.8 and 6.1.1.4'
B B 0.0013 0.0007 'International Tables Vol C Tables 4.2.6.8 and 6.1.1.4'

loop_
_exptl_crystal_face_index_h
_exptl_crystal_face_index_k
_exptl_crystal_face_index_l
_exptl_crystal_face_perp_dist
-1 0 0 0.205
1 0 0 0.198
0 -1 1 0.117
0 1 -1 0.162
0 0 1 0.119
0 0 -1 0.163
0 -1 -1 0.173
0 1 1 0.227
1 1 1 0.230
-1 -1 -1 0.199

loop_
_geom_angle_atom_site_label_1
_geom_angle_atom_site_label_2
_geom_angle_atom_site_label_3
_geom_angle
C8 C7 C6 118.12(14)
C8 C7 C12 119.14(14)
C6 C7 C12 122.71(14)
B1 N2 C6 127.44(12)
B1 N2 C5 112.33(12)
C6 N2 C5 120.06(12)
C7 C6 C11 121.57(14)
C7 C6 N2 118.75(13)
C11 C6 N2 119.62(13)
C1 N1 C4 108.25(13)
C1 N1 B1 109.99(13)
C4 N1 B1 141.76(14)
C29 C24 C25 118.39(15)
C29 C24 C5 118.82(14)
C25 C24 C5 122.79(14)
N2 C5 C1 101.00(11)
N2 C5 C24 113.40(12)
C1 C5 C24 116.75(12)
N2 C5 H5 108.4
C1 C5 H5 108.4
C24 C5 H5 108.4
C23 C18 C19 117.37(14)
C23 C18 B1 119.95(14)
C19 C18 B1 122.67(14)
C28 C29 C24 121.03(16)
C28 C29 H29 119.5
C24 C29 H29 119.5
C2 C1 N1 108.99(14)
C2 C1 C5 140.22(14)
N1 C1 C5 110.70(12)
C10 C11 C6 117.85(15)
C10 C11 C15 119.42(14)
C6 C11 C15 122.71(14)
C27 C28 C29 120.04(17)
C27 C28 H28 120.0
C29 C28 H28 120.0
C9 C10 C11 121.15(16)
C9 C10 H10 119.4
C11 C10 H10 119.4
C9 C8 C7 120.93(16)
C9 C8 H8 119.5
C7 C8 H8 119.5
C4 C3 C2 108.11(14)
C4 C3 H3 125.9
C2 C3 H3 126.0
C22 C23 C18 121.38(16)
C22 C23 H23 119.3
C18 C23 H23 119.3
N2 B1 N1 105.90(13)
N2 B1 C18 127.65(14)
N1 B1 C18 126.44(14)
C3 C4 N1 108.03(14)
C3 C4 H4 126.1
N1 C4 H4 125.9
C20 C19 C18 121.20(16)
C20 C19 H19 119.4
C18 C19 H19 119.4
C10 C9 C8 120.34(16)
C10 C9 H9 119.8
C8 C9 H9 119.8
C13 C12 C7 111.35(16)
C13 C12 C14 110.21(16)
C7 C12 C14 111.61(13)
C13 C12 H12 107.9
C7 C12 H12 107.8
C14 C12 H12 107.8
C21 C20 C19 120.14(17)
C21 C20 H20 119.9
C19 C20 H20 119.9
C1 C2 C3 106.62(14)
C1 C2 H2 126.7
C3 C2 H2 126.7
C20 C21 C22 120.06(16)
C20 C21 H21 120.0
C22 C21 H21 120.0
C11 C15 C17 111.25(14)
C11 C15 C16 111.54(16)
C17 C15 C16 110.21(14)
C11 C15 H15 107.8
C17 C15 H15 107.9
C16 C15 H15 108.0
C24 C25 C26 120.51(17)
C24 C25 H25 119.8
C26 C25 H25 119.7
C12 C14 H14A 109.5
C12 C14 H14B 109.5
H14A C14 H14B 109.5
C12 C14 H14C 109.5
H14A C14 H14C 109.5
H14B C14 H14C 109.5
C21 C22 C23 119.85(17)
C21 C22 H22 120.1
C23 C22 H22 120.0
C15 C17 H17A 109.6
C15 C17 H17B 109.4
H17A C17 H17B 109.5
C15 C17 H17C 109.5
H17A C17 H17C 109.5
H17B C17 H17C 109.5
C28 C27 C26 119.68(16)
C28 C27 H27 120.2
C26 C27 H27 120.1
C27 C26 C25 120.35(17)
C27 C26 H26 119.8
C25 C26 H26 119.9
C15 C16 H16A 109.4
C15 C16 H16B 109.3
H16A C16 H16B 109.5
C15 C16 H16C 109.6
H16A C16 H16C 109.5
H16B C16 H16C 109.5
C12 C13 H13A 109.6
C12 C13 H13B 109.4
H13A C13 H13B 109.5
C12 C13 H13C 109.5
H13A C13 H13C 109.5
H13B C13 H13C 109.5

loop_
_geom_bond_atom_site_label_1
_geom_bond_atom_site_label_2
_geom_bond_distance
C7 C8 1.390(2)
C7 C6 1.404(2)
C7 C12 1.523(2)
N2 B1 1.403(2)
N2 C6 1.4309(19)
N2 C5 1.4948(18)
C6 C11 1.404(2)
N1 C1 1.3760(19)
N1 C4 1.380(2)
N1 B1 1.458(2)
C24 C29 1.387(2)
C24 C25 1.387(2)
C24 C5 1.519(2)
C5 C1 1.504(2)
C5 H5 0.9800
C18 C23 1.392(2)
C18 C19 1.402(2)
C18 B1 1.555(2)
C29 C28 1.386(2)
C29 H29 0.9301
C1 C2 1.363(2)
C11 C10 1.392(2)
C11 C15 1.520(2)
C28 C27 1.376(3)
C28 H28 0.9300
C10 C9 1.378(3)
C10 H10 0.9300
C8 C9 1.379(3)
C8 H8 0.9299
C3 C4 1.361(2)
C3 C2 1.420(2)
C3 H3 0.9300
C23 C22 1.389(2)
C23 H23 0.9300
C4 H4 0.9299
C19 C20 1.384(2)
C19 H19 0.9300
C9 H9 0.9301
C12 C13 1.519(3)
C12 C14 1.531(2)
C12 H12 0.9800
C20 C21 1.375(3)
C20 H20 0.9299
C2 H2 0.9299
C21 C22 1.379(3)
C21 H21 0.9300
C15 C17 1.529(2)
C15 C16 1.529(3)
C15 H15 0.9801
C25 C26 1.389(2)
C25 H25 0.9301
C14 H14A 0.9600
C14 H14B 0.9599
C14 H14C 0.9600
C22 H22 0.9300
C17 H17A 0.9599
C17 H17B 0.9600
C17 H17C 0.9600
C27 C26 1.378(3)
C27 H27 0.9301
C26 H26 0.9300
C16 H16A 0.9601
C16 H16B 0.9601
C16 H16C 0.9600
C13 H13A 0.9601
C13 H13B 0.9598
C13 H13C 0.9600
